data_7250767
loop_
_publ_author_name
'Chaib Draa, Yacine Malik'
'\"Ors, Taylan'
'Deroche, Irena'
'Dejoie, Catherine'
'Paillaud, Jean-Louis'

_publ_section_title
;
 3D ED for the localization of cations in potassium exchanged and
 partially dehydrated nano Y zeolite
;
_journal_issue 30
_journal_name_full CrystEngComm
_journal_page_first 5095
_journal_page_last 5099
_journal_paper_doi 10.1039/D5CE00520E
_journal_volume 27
_journal_year 2025
_chemical_formula_sum 'Al57.6 K56.27802 O389.0341 Si134.4'
_chemical_formula_weight 13753.4
_space_group_IT_number 227
_space_group_name_Hall '-F 4vw 2vw 3'
_space_group_name_H-M_alt 'F d -3 m :2'
_symmetry_cell_setting cubic
_symmetry_Int_Tables_number 227
_symmetry_space_group_name_Hall '-F 4vw 2vw 3'
_symmetry_space_group_name_H-M 'F d -3 m :2'
_audit_update_record
;
2025-05-16 deposited with the CCDC.	2025-07-17 downloaded from the CCDC.
;
_cell_angle_alpha 90
_cell_angle_beta 90
_cell_angle_gamma 90
_cell_formula_units_Z 1
_cell_length_a 24.9634
_cell_length_b 24.9634
_cell_length_c 24.9634
_cell_measurement_reflns_used 915
_cell_measurement_temperature 293
_cell_measurement_theta_max 1.01
_cell_measurement_theta_min 0.05
_cell_volume 15556.475
_diffrn_ambient_temperature 293
_diffrn_measured_fraction_theta_full 0.98
_diffrn_measured_fraction_theta_max 0.98
_diffrn_measurement_device_type TEM_CM200_Digistar_precession
_diffrn_radiation_monochromator electron_beam
_diffrn_radiation_probe electron
_diffrn_radiation_type electron
_diffrn_radiation_wavelength 0.02508
_diffrn_reflns_limit_h_max 33
_diffrn_reflns_limit_h_min -32
_diffrn_reflns_limit_k_max 30
_diffrn_reflns_limit_k_min -28
_diffrn_reflns_limit_l_max 33
_diffrn_reflns_limit_l_min -28
_diffrn_reflns_number 65648
_diffrn_reflns_theta_full 1
_diffrn_reflns_theta_max 1.01
_diffrn_reflns_theta_min 0.05
_exptl_absorpt_coefficient_mu 0
_exptl_crystal_density_diffrn 1.4681
_exptl_crystal_description nano_cuboid_crystal
_exptl_crystal_F_000 2399.534
_refine_diff_density_max 0.17
_refine_diff_density_min -0.15
_refine_ls_extinction_method none
_refine_ls_goodness_of_fit_gt 3.3645
_refine_ls_goodness_of_fit_ref 1.4499
_refine_ls_number_constraints 6
_refine_ls_number_parameters 121
_refine_ls_number_reflns 26476
_refine_ls_number_restraints 0
_refine_ls_R_factor_all 0.4321
_refine_ls_R_factor_gt 0.1100
_refine_ls_shift/su_max 3.4287
_refine_ls_shift/su_mean 0.1502
_refine_ls_structure_factor_coef Fsqd
_refine_ls_weighting_details 'calc w=1/[\s^2^(Fo^2^)+(0.02P)^2^+0.0000P] where P=(Fo^2^+2Fc^2^)/3'
_refine_ls_weighting_scheme sigma
_refine_ls_wR_factor_gt 0.1965
_refine_ls_wR_factor_ref 0.2404
_reflns_number_gt 3235
_reflns_number_total 26476
_reflns_threshold_expression I>3\s(I)
_cod_data_source_file d5ce00520e2.cif
_cod_data_source_block I
_cod_original_cell_volume 15556.47
_cod_original_sg_symbol_Hall '-F 4abvw;2abvw;3'
_cod_original_sg_symbol_H-M 'F d -3 m'
_cod_database_code 7250767
_diffrn_reflns_av_suneti_over_neti 0.2242

loop_
_space_group_symop_id
_space_group_symop_operation_xyz
1 x,y,z
2 -x+1/4,-y+1/4,z
3 -x+1/4,y,-z+1/4
4 x,-y+1/4,-z+1/4
5 z,x,y
6 z,-x+1/4,-y+1/4
7 -z+1/4,-x+1/4,y
8 -z+1/4,x,-y+1/4
9 y,z,x
10 -y+1/4,z,-x+1/4
11 y,-z+1/4,-x+1/4
12 -y+1/4,-z+1/4,x
13 y+1/4,x+1/4,-z
14 -y,-x,-z
15 y+1/4,-x,z+1/4
16 -y,x+1/4,z+1/4
17 x+1/4,z+1/4,-y
18 -x,z+1/4,y+1/4
19 -x,-z,-y
20 x+1/4,-z,y+1/4
21 z+1/4,y+1/4,-x
22 z+1/4,-y,x+1/4
23 -z,y+1/4,x+1/4
24 -z,-y,-x
25 -x,-y,-z
26 x+1/4,y+1/4,-z
27 x+1/4,-y,z+1/4
28 -x,y+1/4,z+1/4
29 -z,-x,-y
30 -z,x+1/4,y+1/4
31 z+1/4,x+1/4,-y
32 z+1/4,-x,y+1/4
33 -y,-z,-x
34 y+1/4,-z,x+1/4
35 -y,z+1/4,x+1/4
36 y+1/4,z+1/4,-x
37 -y+1/4,-x+1/4,z
38 y,x,z
39 -y+1/4,x,-z+1/4
40 y,-x+1/4,-z+1/4
41 -x+1/4,-z+1/4,y
42 x,-z+1/4,-y+1/4
43 x,z,y
44 -x+1/4,z,-y+1/4
45 -z+1/4,-y+1/4,x
46 -z+1/4,y,-x+1/4
47 z,-y+1/4,-x+1/4
48 z,y,x
49 x,y+1/2,z+1/2
50 -x+1/4,-y+3/4,z+1/2
51 -x+1/4,y+1/2,-z+3/4
52 x,-y+3/4,-z+3/4
53 z,x+1/2,y+1/2
54 z,-x+3/4,-y+3/4
55 -z+1/4,-x+3/4,y+1/2
56 -z+1/4,x+1/2,-y+3/4
57 y,z+1/2,x+1/2
58 -y+1/4,z+1/2,-x+3/4
59 y,-z+3/4,-x+3/4
60 -y+1/4,-z+3/4,x+1/2
61 y+1/4,x+3/4,-z+1/2
62 -y,-x+1/2,-z+1/2
63 y+1/4,-x+1/2,z+3/4
64 -y,x+3/4,z+3/4
65 x+1/4,z+3/4,-y+1/2
66 -x,z+3/4,y+3/4
67 -x,-z+1/2,-y+1/2
68 x+1/4,-z+1/2,y+3/4
69 z+1/4,y+3/4,-x+1/2
70 z+1/4,-y+1/2,x+3/4
71 -z,y+3/4,x+3/4
72 -z,-y+1/2,-x+1/2
73 -x,-y+1/2,-z+1/2
74 x+1/4,y+3/4,-z+1/2
75 x+1/4,-y+1/2,z+3/4
76 -x,y+3/4,z+3/4
77 -z,-x+1/2,-y+1/2
78 -z,x+3/4,y+3/4
79 z+1/4,x+3/4,-y+1/2
80 z+1/4,-x+1/2,y+3/4
81 -y,-z+1/2,-x+1/2
82 y+1/4,-z+1/2,x+3/4
83 -y,z+3/4,x+3/4
84 y+1/4,z+3/4,-x+1/2
85 -y+1/4,-x+3/4,z+1/2
86 y,x+1/2,z+1/2
87 -y+1/4,x+1/2,-z+3/4
88 y,-x+3/4,-z+3/4
89 -x+1/4,-z+3/4,y+1/2
90 x,-z+3/4,-y+3/4
91 x,z+1/2,y+1/2
92 -x+1/4,z+1/2,-y+3/4
93 -z+1/4,-y+3/4,x+1/2
94 -z+1/4,y+1/2,-x+3/4
95 z,-y+3/4,-x+3/4
96 z,y+1/2,x+1/2
97 x+1/2,y,z+1/2
98 -x+3/4,-y+1/4,z+1/2
99 -x+3/4,y,-z+3/4
100 x+1/2,-y+1/4,-z+3/4
101 z+1/2,x,y+1/2
102 z+1/2,-x+1/4,-y+3/4
103 -z+3/4,-x+1/4,y+1/2
104 -z+3/4,x,-y+3/4
105 y+1/2,z,x+1/2
106 -y+3/4,z,-x+3/4
107 y+1/2,-z+1/4,-x+3/4
108 -y+3/4,-z+1/4,x+1/2
109 y+3/4,x+1/4,-z+1/2
110 -y+1/2,-x,-z+1/2
111 y+3/4,-x,z+3/4
112 -y+1/2,x+1/4,z+3/4
113 x+3/4,z+1/4,-y+1/2
114 -x+1/2,z+1/4,y+3/4
115 -x+1/2,-z,-y+1/2
116 x+3/4,-z,y+3/4
117 z+3/4,y+1/4,-x+1/2
118 z+3/4,-y,x+3/4
119 -z+1/2,y+1/4,x+3/4
120 -z+1/2,-y,-x+1/2
121 -x+1/2,-y,-z+1/2
122 x+3/4,y+1/4,-z+1/2
123 x+3/4,-y,z+3/4
124 -x+1/2,y+1/4,z+3/4
125 -z+1/2,-x,-y+1/2
126 -z+1/2,x+1/4,y+3/4
127 z+3/4,x+1/4,-y+1/2
128 z+3/4,-x,y+3/4
129 -y+1/2,-z,-x+1/2
130 y+3/4,-z,x+3/4
131 -y+1/2,z+1/4,x+3/4
132 y+3/4,z+1/4,-x+1/2
133 -y+3/4,-x+1/4,z+1/2
134 y+1/2,x,z+1/2
135 -y+3/4,x,-z+3/4
136 y+1/2,-x+1/4,-z+3/4
137 -x+3/4,-z+1/4,y+1/2
138 x+1/2,-z+1/4,-y+3/4
139 x+1/2,z,y+1/2
140 -x+3/4,z,-y+3/4
141 -z+3/4,-y+1/4,x+1/2
142 -z+3/4,y,-x+3/4
143 z+1/2,-y+1/4,-x+3/4
144 z+1/2,y,x+1/2
145 x+1/2,y+1/2,z
146 -x+3/4,-y+3/4,z
147 -x+3/4,y+1/2,-z+1/4
148 x+1/2,-y+3/4,-z+1/4
149 z+1/2,x+1/2,y
150 z+1/2,-x+3/4,-y+1/4
151 -z+3/4,-x+3/4,y
152 -z+3/4,x+1/2,-y+1/4
153 y+1/2,z+1/2,x
154 -y+3/4,z+1/2,-x+1/4
155 y+1/2,-z+3/4,-x+1/4
156 -y+3/4,-z+3/4,x
157 y+3/4,x+3/4,-z
158 -y+1/2,-x+1/2,-z
159 y+3/4,-x+1/2,z+1/4
160 -y+1/2,x+3/4,z+1/4
161 x+3/4,z+3/4,-y
162 -x+1/2,z+3/4,y+1/4
163 -x+1/2,-z+1/2,-y
164 x+3/4,-z+1/2,y+1/4
165 z+3/4,y+3/4,-x
166 z+3/4,-y+1/2,x+1/4
167 -z+1/2,y+3/4,x+1/4
168 -z+1/2,-y+1/2,-x
169 -x+1/2,-y+1/2,-z
170 x+3/4,y+3/4,-z
171 x+3/4,-y+1/2,z+1/4
172 -x+1/2,y+3/4,z+1/4
173 -z+1/2,-x+1/2,-y
174 -z+1/2,x+3/4,y+1/4
175 z+3/4,x+3/4,-y
176 z+3/4,-x+1/2,y+1/4
177 -y+1/2,-z+1/2,-x
178 y+3/4,-z+1/2,x+1/4
179 -y+1/2,z+3/4,x+1/4
180 y+3/4,z+3/4,-x
181 -y+3/4,-x+3/4,z
182 y+1/2,x+1/2,z
183 -y+3/4,x+1/2,-z+1/4
184 y+1/2,-x+3/4,-z+1/4
185 -x+3/4,-z+3/4,y
186 x+1/2,-z+3/4,-y+1/4
187 x+1/2,z+1/2,y
188 -x+3/4,z+1/2,-y+1/4
189 -z+3/4,-y+3/4,x
190 -z+3/4,y+1/2,-x+1/4
191 z+1/2,-y+3/4,-x+1/4
192 z+1/2,y+1/2,x

loop_
_atom_site_label
_atom_site_type_symbol
_atom_site_fract_x
_atom_site_fract_y
_atom_site_fract_z
_atom_site_adp_type
_atom_site_U_iso_or_equiv
_atom_site_site_symmetry_multiplicity
_atom_site_occupancy
_atom_site_calc_flag
_atom_site_refinement_flags
_atom_site_disorder_assembly
_atom_site_disorder_group
Si Si 0.03577(6) 0.30396(5) 0.12439(6) Uiso 0.0187(4) 192 0.7 d . . .
Al Al 0.03577(6) 0.30396(5) 0.12439(6) Uiso 0.0187(4) 192 0.3 d . . .
O1 O 0 0.35757(10) 0.14243(10) Uiso 0.0453(13) 96 1 d . . .
O2 O 0.07039(10) 0.31610(14) 0.07039(10) Uiso 0.0346(11) 96 1 d . . .
O3 O -0.00299(10) 0.25299(10) 0.11119(13) Uiso 0.0355(12) 96 1 d . . .
O4 O 0.07556(11) 0.28558(16) 0.17444(11) Uiso 0.0560(13) 96 1 d . . .
K1 K 0 0 0 Uiso 0.011(2) 16 0.4810(10) d . . .
K1' K 0.07826(14) 0.07826(14) 0.07826(14) Uiso 0.0750(9) 32 0.5180(10) d . . .
K2 K 0.25092(8) 0.25092(8) 0.25092(8) Uiso 0.0750(9) 32 1 d . . .
Ow1 O 0.1841(10) 0.1841(10) 0.1841(10) Uiso 0.075 32 0.1570(3) d . . .

loop_
_atom_site_aniso_label
Si
Al
O1
O2
O3
O4
K1
K1
K2
Ow

loop_
_atom_type_symbol
_atom_type_scat_source
Al International_Tables_Vol_C
K International_Tables_Vol_C
O International_Tables_Vol_C
Si International_Tables_Vol_C

loop_
_exptl_crystal_face_index_h
_exptl_crystal_face_index_k
_exptl_crystal_face_index_l
_exptl_crystal_face_perp_dist
? ? ? ?

loop_
_geom_angle_atom_site_label_1
_geom_angle_atom_site_label_2
_geom_angle_atom_site_label_3
_geom_angle_site_symmetry_1
_geom_angle_site_symmetry_2
_geom_angle_site_symmetry_3
_geom_angle
_geom_angle_publ_flag
O1 Si O2 . . . 110.94(16) ?
O1 Si O3 . . . 111.23(13) ?
O1 Si O4 . . . 109.77(16) ?
O2 Si O3 . . . 107.00(18) ?
O2 Si O4 . . . 110.88(16) ?
O3 Si O4 . . . 106.92(18) ?
Si O1 Si . . 67_555 135.85(17) ?
Si O2 Si . . 48_555 147.4(2) ?
Si O3 Si . . 37_555 152.1(2) ?
Si O4 Si . . 46_555 145.4(3) ?
O4 K1 O4 4_555 . 8_555 88.50(10) ?
O4 K1 O4 4_555 . 12_555 88.50(10) ?
O4 K1 O4 4_555 . 111_454 91.50(10) ?
O4 K1 O4 4_555 . 66_544 91.50(10) ?
O4 K1 O4 4_555 . 165_445 180 ?
O4 K1 O4 8_555 . 12_555 88.50(10) ?
O4 K1 O4 8_555 . 111_454 91.50(10) ?
O4 K1 O4 8_555 . 66_544 180 ?
O4 K1 O4 8_555 . 165_445 91.50(10) ?
O4 K1 O4 12_555 . 111_454 180 ?
O4 K1 O4 12_555 . 66_544 91.50(10) ?
O4 K1 O4 12_555 . 165_445 91.50(10) ?
O4 K1 O4 111_454 . 66_544 88.50(10) ?
O4 K1 O4 111_454 . 165_445 88.50(10) ?
O4 K1 O4 66_544 . 165_445 88.50(10) ?
O4 K1' O4 4_555 . 8_555 87.25(12) ?
O4 K1' O4 4_555 . 12_555 87.25(12) ?
O4 K1' Ow1 4_555 . 2_555 84.6(5) ?
O4 K1' Ow1 4_555 . 3_555 168.7(6) ?
O4 K1' Ow1 4_555 . 4_555 84.6(5) ?
O4 K1' O4 8_555 . 12_555 87.25(12) ?
O4 K1' Ow1 8_555 . 2_555 168.7(6) ?
O4 K1' Ow1 8_555 . 3_555 84.6(5) ?
O4 K1' Ow1 8_555 . 4_555 84.6(5) ?
O4 K1' Ow1 12_555 . 2_555 84.6(5) ?
O4 K1' Ow1 12_555 . 3_555 84.6(5) ?
O4 K1' Ow1 12_555 . 4_555 168.7(6) ?
Ow1 K1' Ow1 2_555 . 3_555 102.4(8) ?
Ow1 K1' Ow1 2_555 . 4_555 102.4(8) ?
Ow1 K1' Ow1 3_555 . 4_555 102.4(8) ?
O3 K2 O3 3_555 . 7_555 92.10(9) ?
O3 K2 O3 3_555 . 11_555 92.10(9) ?
O3 K2 O3 7_555 . 11_555 92.10(9) ?
Ow1' K1' Ow1' 2_555 . 3_555 102.4(8) ?
Ow1' K1' Ow1' 2_555 . 4_555 102.4(8) ?
Ow1' K1' Ow1' 3_555 . 4_555 102.4(8) ?
K1' Ow1' K1' 2_555 . 3_555 76.1(7) ?
K1' Ow1' K1' 2_555 . 4_555 76.1(7) ?
K1' Ow1' K1' 3_555 . 4_555 76.1(7) ?

loop_
_geom_bond_atom_site_label_1
_geom_bond_atom_site_label_2
_geom_bond_site_symmetry_1
_geom_bond_site_symmetry_2
_geom_bond_distance
_geom_bond_publ_flag
Si,Al O1 . . 1.671(3) ?
Si,Al O2 . . 1.630(3) ?
Si,Al O3 . . 1.632(3) ?
Si,Al O4 . . 1.661(3) ?
Al K1 . 4_555 3.5276(15) ?
Al K1' . 4_555 3.663(4) ?
Al K2 . 3_555 3.518(2) ?
O3 K2 . 3_555 2.800(4) ?
O4 K1 . 4_555 2.812(3) ?
O4 K1' . 4_555 2.843(5) ?
K1 K1' . . 3.384(3) ?
K1 K1' . 14_555 3.384(3) ?
K1' K1' . 2_555 3.300(5) ?
K1' K1' . 3_555 3.300(5) ?
K1' K1' . 4_555 3.300(5) ?
K1' Ow1 . 2_555 2.68(3) ?
K1' Ow1 . 3_555 2.68(3) ?
K1' Ow1 . 4_555 2.68(3) ?
K2 Ow1 . . 2.89(3) ?

loop_
_geom_hbond_atom_site_label_D
_geom_hbond_atom_site_label_H
_geom_hbond_atom_site_label_A
_geom_hbond_site_symmetry_D
_geom_hbond_site_symmetry_H
_geom_hbond_site_symmetry_A
_geom_hbond_distance_DH
_geom_hbond_distance_HA
_geom_hbond_distance_DA
_geom_hbond_angle_DHA
_geom_hbond_publ_flag
? ? ? ? ? ? ? ? ? ? ?

loop_
_geom_torsion_atom_site_label_1
_geom_torsion_atom_site_label_2
_geom_torsion_atom_site_label_3
_geom_torsion_atom_site_label_4
_geom_torsion_site_symmetry_1
_geom_torsion_site_symmetry_2
_geom_torsion_site_symmetry_3
_geom_torsion_site_symmetry_4
_geom_torsion
_geom_torsion_publ_flag
? ? ? ? ? ? ? ? ? ?

loop_
_restr_angle_atom_site_label_1
_restr_angle_site_symmetry_1
_restr_angle_atom_site_label_2
_restr_angle_site_symmetry_2
_restr_angle_atom_site_label_3
_restr_angle_site_symmetry_3
_restr_angle_target
_restr_angle_target_weight_param
? ? ? ? ? ? ? ?

loop_
_restr_distance_atom_site_label_1
_restr_distance_site_symmetry_1
_restr_distance_atom_site_label_2
_restr_distance_site_symmetry_2
_restr_distance_target
_restr_distance_target_weight_param
? ? ? ? ? ?

loop_
_restr_equal_angle_atom_site_label_1
_restr_equal_angle_site_symmetry_1
_restr_equal_angle_atom_site_label_2
_restr_equal_angle_site_symmetry_2
_restr_equal_angle_atom_site_label_3
_restr_equal_angle_site_symmetry_3
_restr_equal_angle_class_class_id
_restr_equal_angle_class_target_weight_param
? ? ? ? ? ? ? ?

loop_
_restr_equal_distance_atom_site_label_1
_restr_equal_distance_site_symmetry_1
_restr_equal_distance_atom_site_label_2
_restr_equal_distance_site_symmetry_2
_restr_equal_distance_class_class_id
_restr_equal_distance_class_target_weight_param
? ? ? ? ? ?

loop_
_restr_equal_torsion_atom_site_label_1
_restr_equal_torsion_site_symmetry_1
_restr_equal_torsion_atom_site_label_2
_restr_equal_torsion_site_symmetry_2
_restr_equal_torsion_atom_site_label_3
_restr_equal_torsion_site_symmetry_3
_restr_equal_torsion_atom_site_label_4
_restr_equal_torsion_site_symmetry_4
_restr_equal_torsion_class_class_id
_restr_equal_torsion_class_target_weight_param
? ? ? ? ? ? ? ? ? ?

loop_
_restr_torsion_atom_site_label_1
_restr_torsion_site_symmetry_1
_restr_torsion_atom_site_label_2
_restr_torsion_site_symmetry_2
_restr_torsion_atom_site_label_3
_restr_torsion_site_symmetry_3
_restr_torsion_atom_site_label_4
_restr_torsion_site_symmetry_4
_restr_torsion_angle_target
_restr_torsion_weight_param
? ? ? ? ? ? ? ? ? ?

loop_
_twin_individual_id
_twin_individual_mass_fraction_refined
_twin_individual_twin_matrix_11
_twin_individual_twin_matrix_12
_twin_individual_twin_matrix_13
_twin_individual_twin_matrix_21
_twin_individual_twin_matrix_22
_twin_individual_twin_matrix_23
_twin_individual_twin_matrix_31
_twin_individual_twin_matrix_32
_twin_individual_twin_matrix_33
? ? ? ? ? ? ? ? ? ? ?

loop_
_jana_atom_site_adp_c_label
_jana_atom_site_adp_c_type_symbol
_jana_atom_site_adp_c_111
_jana_atom_site_adp_c_112
_jana_atom_site_adp_c_113
_jana_atom_site_adp_c_122
_jana_atom_site_adp_c_123
_jana_atom_site_adp_c_133
_jana_atom_site_adp_c_222
_jana_atom_site_adp_c_223
_jana_atom_site_adp_c_233
_jana_atom_site_adp_c_333
? ? ? ? ? ? ? ? ? ? ? ?

loop_
_jana_atom_site_adp_d_label
_jana_atom_site_adp_d_type_symbol
_jana_atom_site_adp_d_1111
_jana_atom_site_adp_d_1112
_jana_atom_site_adp_d_1113
_jana_atom_site_adp_d_1122
_jana_atom_site_adp_d_1123
_jana_atom_site_adp_d_1133
_jana_atom_site_adp_d_1222
_jana_atom_site_adp_d_1223
_jana_atom_site_adp_d_1233
_jana_atom_site_adp_d_1333
_jana_atom_site_adp_d_2222
_jana_atom_site_adp_d_2223
_jana_atom_site_adp_d_2233
_jana_atom_site_adp_d_2333
_jana_atom_site_adp_d_3333
? ? ? ? ? ? ? ? ? ? ? ? ? ? ? ? ?

loop_
_jana_atom_site_adp_e_label
_jana_atom_site_adp_e_type_symbol
_jana_atom_site_adp_e_11111
_jana_atom_site_adp_e_11112
_jana_atom_site_adp_e_11113
_jana_atom_site_adp_e_11122
_jana_atom_site_adp_e_11123
_jana_atom_site_adp_e_11133
_jana_atom_site_adp_e_11222
_jana_atom_site_adp_e_11223
_jana_atom_site_adp_e_11233
_jana_atom_site_adp_e_11333
_jana_atom_site_adp_e_12222
_jana_atom_site_adp_e_12223
_jana_atom_site_adp_e_12233
_jana_atom_site_adp_e_12333
_jana_atom_site_adp_e_13333
_jana_atom_site_adp_e_22222
_jana_atom_site_adp_e_22223
_jana_atom_site_adp_e_22233
_jana_atom_site_adp_e_22333
_jana_atom_site_adp_e_23333
_jana_atom_site_adp_e_33333
? ? ? ? ? ? ? ? ? ? ? ? ? ? ? ? ? ? ? ? ? ? ?

loop_
_jana_atom_site_adp_f_label
_jana_atom_site_adp_f_type_symbol
_jana_atom_site_adp_f_111111
_jana_atom_site_adp_f_111112
_jana_atom_site_adp_f_111113
_jana_atom_site_adp_f_111122
_jana_atom_site_adp_f_111123
_jana_atom_site_adp_f_111133
_jana_atom_site_adp_f_111222
_jana_atom_site_adp_f_111223
_jana_atom_site_adp_f_111233
_jana_atom_site_adp_f_111333
_jana_atom_site_adp_f_112222
_jana_atom_site_adp_f_112223
_jana_atom_site_adp_f_112233
_jana_atom_site_adp_f_112333
_jana_atom_site_adp_f_113333
_jana_atom_site_adp_f_122222
_jana_atom_site_adp_f_122223
_jana_atom_site_adp_f_122233
_jana_atom_site_adp_f_122333
_jana_atom_site_adp_f_123333
_jana_atom_site_adp_f_133333
_jana_atom_site_adp_f_222222
_jana_atom_site_adp_f_222223
_jana_atom_site_adp_f_222233
_jana_atom_site_adp_f_222333
_jana_atom_site_adp_f_223333
_jana_atom_site_adp_f_233333
_jana_atom_site_adp_f_333333
? ? ? ? ? ? ? ? ? ? ? ? ? ? ? ? ? ? ? ? ? ? ? ? ? ? ? ? ? ?
